data_1511531
loop_
_publ_author_name
'Shiokawa, J.'
'Moriwaki, Y.'
'Adachi, G.Y.'
'Machida, K.I.'

_publ_section_title
;
 The crystal structure and luminescence properties of europium(II)
 haloborates
;
_journal_name_full 'Bulletin of the Chemical Society of Japan'
_journal_page_first 1048
_journal_page_last 1051
_journal_paper_doi 10.1246/bcsj.54.1048
_journal_volume 54
_journal_year 1981
_chemical_formula_sum 'B5 Cl Eu2 O9'
_chemical_name_systematic 'Eu2 (B5 O9) Cl'
_space_group_IT_number 34
_symmetry_space_group_name_Hall 'P 2 -2n'
_symmetry_space_group_name_H-M 'P n n 2'
_cell_angle_alpha 90
_cell_angle_beta 90
_cell_angle_gamma 90
_cell_formula_units_Z 4
_cell_length_a 11.364
_cell_length_b 11.301
_cell_length_c 6.504
_cell_volume 835.273
_citation_journal_id_ASTM BCSJA8
_cod_data_source_file boron4-x_167.cif
_cod_data_source_block B5Cl1Eu2O9
_cod_original_cell_volume 835.2734
_cod_original_formula_sum 'B5 Cl1 Eu2 O9'
_cod_database_code 1511531

loop_
_symmetry_equiv_pos_as_xyz
x,y,z
-x,-y,z
-x+1/2,y+1/2,z+1/2
x+1/2,-y+1/2,z+1/2

loop_
_atom_site_label
_atom_site_type_symbol
_atom_site_fract_x
_atom_site_fract_y
_atom_site_fract_z
_atom_site_occupancy
_atom_site_U_iso_or_equiv
Cl2 Cl-1 0 0.5 0.613 1 0.0
B4 B+3 0.457 0.231 0.712 1 0.0
B3 B+3 0.292 0.217 0.479 1 0.0
O2 O-2 0.211 0.427 0.191 1 0.0
B2 B+3 0.187 0.299 0.162 1 0.0
O5 O-2 0.286 0.451 0.853 1 0.0
O8 O-2 0.421 0.207 0.51 1 0.0
O9 O-2 0.232 0.114 0.576 1 0.0
O1 O-2 0.244 0.318 0.594 1 0.0
B1 B+3 0.274 0.325 0.809 1 0.0
Eu1 Eu+2 0.2523 0.0475 0 1 0.0
O3 O-2 0.279 0.225 0.255 1 0.0
Eu2 Eu+2 0.0255 0.2403 0.6624 1 0.0
O7 O-2 0.182 0.269 0.939 1 0.0
Cl1 Cl-1 0 0 0.862 1 0.0
O4 O-2 0.077 0.27 0.263 1 0.0
O6 O-2 0.384 0.262 0.856 1 0.0
B5 B+3 0.251 0.497 0.035 1 0.0
